data_1574394
loop_
_publ_author_name
'Paramanik, Krishnendu'
'Bandopadhyay, Nilaj'
'Agrawalla, Suraj Kumar'
'Purohit, Chandra Shekhar'
'Biswas, Bhaskar'
'Das, Hari Sankar'

_publ_section_title
;
 Highly efficient phenalenyl--copper bifunctional photoredox catalyst for
 direct C--H bond arylation of arenes and heteroarenes
;
_journal_issue 11
_journal_name_full 'Catalysis Science &amp; Technology'
_journal_page_first 3325
_journal_page_last 3331
_journal_paper_doi 10.1039/D5CY00140D
_journal_volume 15
_journal_year 2025
_chemical_formula_moiety 'C14 H13 N O2'
_chemical_formula_sum 'C14 H13 N O2'
_chemical_formula_weight 227.25
_space_group_crystal_system monoclinic
_space_group_IT_number 14
_space_group_name_Hall '-P 2ybc'
_space_group_name_H-M_alt 'P 1 21/c 1'
_atom_sites_solution_hydrogens geom
_atom_sites_solution_primary dual
_audit_creation_date 2023-08-02
_audit_creation_method
;
Olex2 1.5
(compiled 2023.02.24 svn.rf166f9f3 for OlexSys, GUI svn.r6725)
;
_audit_update_record
;
2023-11-30 deposited with the CCDC.	2025-04-11 downloaded from the CCDC.
;
_cell_angle_alpha 90
_cell_angle_beta 101.462(3)
_cell_angle_gamma 90
_cell_formula_units_Z 4
_cell_length_a 6.6579(2)
_cell_length_b 22.1300(5)
_cell_length_c 7.8468(2)
_cell_measurement_reflns_used 7758
_cell_measurement_temperature 100.00(10)
_cell_measurement_theta_max 77.7140
_cell_measurement_theta_min 3.9780
_cell_volume 1133.08(5)
_computing_cell_refinement 'CrysAlisPro 1.171.42.89a (Rigaku OD, 2023)'
_computing_data_collection 'CrysAlisPro 1.171.42.89a (Rigaku OD, 2023)'
_computing_data_reduction 'CrysAlisPro 1.171.42.89a (Rigaku OD, 2023)'
_computing_molecular_graphics 'Olex2 1.5 (Dolomanov et al., 2009)'
_computing_publication_material 'Olex2 1.5 (Dolomanov et al., 2009)'
_computing_structure_refinement 'SHELXL 2019/2 (Sheldrick, 2015)'
_computing_structure_solution 'SHELXT 2014/5 (Sheldrick, 2014)'
_diffrn_ambient_environment N~2~
_diffrn_ambient_temperature 100.00(10)
_diffrn_detector 'Hybrid Pixel Array Detector'
_diffrn_detector_area_resol_mean 5.8140
_diffrn_detector_type 'Pilatus 200K'
_diffrn_measured_fraction_theta_full 0.9995
_diffrn_measured_fraction_theta_max 0.9725
_diffrn_measurement_details
;
List of Runs (angles in degrees, time in seconds):

  # Type    Start    End  Width  t~exp~   \w     \q     \k     \f   Frames
#--------------------------------------------------------------------------
  1  \w   -101.00 -27.00   0.50    0.12    --  -38.50 -58.00-157.00  148
  2  \w    -50.00  24.00   0.50    0.12    --  -38.50  58.00 -17.00  148
  3  \w    -13.00  61.00   0.50    0.12    --   49.56 -58.00-157.00  148
  4  \w     38.00 112.00   0.50    0.12    --   49.56  58.00 -17.00  148
  5  \w     45.00 119.00   0.50    0.29    --  107.46 -58.00-157.00  148
  6  \w     96.00 170.00   0.50    0.29    --  107.46  58.00 -17.00  148
  7  \w   -101.00 -27.00   0.50    0.12    --  -38.50 -57.00 120.00  148
  8  \w     46.00 116.00   0.50    0.12    --   49.56  37.00  90.00  140
  9  \w     95.00 170.00   0.50    0.29    --  107.46  61.00  90.00  150
 10  \w     45.00 113.00   0.50    0.29    --  107.46-125.00 -90.00  136
 11  \w     43.00 112.00   0.50    0.29    --  107.46 -45.00  30.00  138
 12  \w    103.00 172.00   0.50    0.29    --  107.46  77.00  90.00  138
 13  \w     97.00 170.00   0.50    0.29    --  107.46 125.00-180.00  146
 14  \w    103.00 172.00   0.50    0.29    --  107.46  45.00  30.00  138
 15  \w     97.00 170.00   0.50    0.29    --  107.46 125.00 -90.00  146
 16  \w     39.00 107.00   0.50    0.29    --  107.46 -94.00   0.00  136
 17  \w    103.00 172.00   0.50    0.29    --  107.46  77.00-120.00  138
 18  \w     46.00 109.00   0.50    0.12    --   49.56  37.00 -90.00  126
;
_diffrn_measurement_device 'four-circle diffractometer'
_diffrn_measurement_device_type 'SuperNova, Dual, Cu at home/near, Pilatus 200K'
_diffrn_measurement_method '\w scans'
_diffrn_orient_matrix_type 'CrysAlisPro convention (1999,Acta A55,543-557)'
_diffrn_orient_matrix_UB_11 0.0847283000
_diffrn_orient_matrix_UB_12 0.0019504000
_diffrn_orient_matrix_UB_13 -0.1688860000
_diffrn_orient_matrix_UB_21 0.1607348000
_diffrn_orient_matrix_UB_22 -0.0481537000
_diffrn_orient_matrix_UB_23 0.0744192000
_diffrn_orient_matrix_UB_31 -0.1507479000
_diffrn_orient_matrix_UB_32 -0.0502291000
_diffrn_orient_matrix_UB_33 -0.0779532000
_diffrn_radiation_monochromator mirror
_diffrn_radiation_probe x-ray
_diffrn_radiation_type 'Cu K\a'
_diffrn_radiation_wavelength 1.54184
_diffrn_reflns_av_R_equivalents 0.0258
_diffrn_reflns_av_unetI/netI 0.0187
_diffrn_reflns_Laue_measured_fraction_full 0.998
_diffrn_reflns_Laue_measured_fraction_max 0.971
_diffrn_reflns_limit_h_max 8
_diffrn_reflns_limit_h_min -8
_diffrn_reflns_limit_k_max 27
_diffrn_reflns_limit_k_min -27
_diffrn_reflns_limit_l_max 9
_diffrn_reflns_limit_l_min -9
_diffrn_reflns_number 9298
_diffrn_reflns_point_group_measured_fraction_full 0.998
_diffrn_reflns_point_group_measured_fraction_max 0.971
_diffrn_reflns_theta_full 67.684
_diffrn_reflns_theta_max 78.094
_diffrn_reflns_theta_min 3.995
_diffrn_source 'micro-focus sealed X-ray tube'
_diffrn_source_type 'SuperNova (Cu) X-ray Source'
_exptl_absorpt_coefficient_mu 0.723
_exptl_absorpt_correction_T_max 1.00000
_exptl_absorpt_correction_T_min 0.75717
_exptl_absorpt_correction_type multi-scan
_exptl_absorpt_process_details
;
CrysAlisPro 1.171.42.89a (Rigaku Oxford Diffraction, 2023)
Empirical absorption correction using spherical harmonics,
implemented in SCALE3 ABSPACK scaling algorithm.
;
_exptl_crystal_colour 'clear light yellow'
_exptl_crystal_colour_lustre clear
_exptl_crystal_colour_modifier light
_exptl_crystal_colour_primary yellow
_exptl_crystal_density_diffrn 1.332
_exptl_crystal_description block
_exptl_crystal_F_000 480
_exptl_crystal_preparation 'As per the reaction scheme'
_exptl_crystal_recrystallization_method 'Slow evaporation'
_exptl_crystal_size_max 0.31
_exptl_crystal_size_mid 0.29
_exptl_crystal_size_min 0.25
_refine_diff_density_max 0.275
_refine_diff_density_min -0.332
_refine_diff_density_rms 0.057
_refine_ls_extinction_method none
_refine_ls_goodness_of_fit_ref 1.052
_refine_ls_hydrogen_treatment constr
_refine_ls_matrix_type full
_refine_ls_number_parameters 156
_refine_ls_number_reflns 2355
_refine_ls_number_restraints 0
_refine_ls_restrained_S_all 1.052
_refine_ls_R_factor_all 0.0423
_refine_ls_R_factor_gt 0.0409
_refine_ls_shift/su_max 0.001
_refine_ls_shift/su_mean 0.000
_refine_ls_structure_factor_coef Fsqd
_refine_ls_weighting_details 'w=1/[\s^2^(Fo^2^)+(0.0559P)^2^+0.5284P] where P=(Fo^2^+2Fc^2^)/3'
_refine_ls_weighting_scheme calc
_refine_ls_wR_factor_gt 0.1062
_refine_ls_wR_factor_ref 0.1077
_reflns_Friedel_coverage 0.000
_reflns_number_gt 2248
_reflns_number_total 2355
_reflns_threshold_expression 'I > 2\s(I)'
_cod_data_source_file d5cy00140d2.cif
_cod_data_source_block sjp-cp60_auto
_cod_depositor_comments 'Adding full bibliography for 1574394--1574396.cif.'
_cod_database_code 1574394
_shelx_shelxl_version_number 2019/2
_chemical_oxdiff_formula 'O C H N'
_chemical_oxdiff_usercomment 'COLOURLESS BLOCK'
_shelx_space_group_comment
;
The symmetry employed for this shelxl refinement is uniquely defined
by the following loop, which should always be used as a source of
symmetry information in preference to the above space-group names.
They are only intended as comments.
;
_shelx_estimated_absorpt_t_max 0.840
_shelx_estimated_absorpt_t_min 0.807
_diffrn_oxdiff_digest_frames
;
016dc8156f56a9d3907b7fb1abccdb93b500060eee0
;
_olex2_refinement_description
;
1. Fixed Uiso
 At 1.2 times of:
  All C(H) groups
 At 1.5 times of:
  All C(H,H,H) groups
2.a Aromatic/amide H refined with riding coordinates:
 C5(H5), C2(H2), C12(H12), C9(H9), C3(H3), C6(H6), C10(H10)
2.b Idealised Me refined as rotating group:
 C13(H13A,H13B,H13C), C14(H14A,H14B,H14C)
;
_olex2_exptl_crystal_mounting_method 'Mounted on the nylon loop'
_olex2_submission_special_instructions 'No special instructions were received'
_oxdiff_exptl_absorpt_empirical_details
;
Empirical correction (ABSPACK) includes:
- Absorption correction using spherical harmonics
- Frame scaling
;
_oxdiff_exptl_absorpt_empirical_full_max 1.180
_oxdiff_exptl_absorpt_empirical_full_min 0.830

loop_
_space_group_symop_operation_xyz
'x, y, z'
'-x, y+1/2, -z+1/2'
'-x, -y, -z'
'x, -y-1/2, z-1/2'

loop_
_atom_site_label
_atom_site_type_symbol
_atom_site_fract_x
_atom_site_fract_y
_atom_site_fract_z
_atom_site_U_iso_or_equiv
_atom_site_adp_type
_atom_site_occupancy
_atom_site_site_symmetry_order
_atom_site_calc_flag
_atom_site_refinement_flags_posn
_atom_site_refinement_flags_adp
_atom_site_refinement_flags_occupancy
_atom_site_disorder_assembly
_atom_site_disorder_group
O2 O 0.16361(14) 0.42019(4) 0.92832(12) 0.0238(2) Uani 1 1 d . . . . .
O1 O 0.21572(13) 0.49175(4) 1.12062(11) 0.0211(2) Uani 1 1 d . . . . .
N1 N 0.20922(15) 0.47239(5) 0.97257(13) 0.0170(2) Uani 1 1 d . . . . .
C8 C 0.61746(18) 0.65514(5) 0.47226(15) 0.0167(2) Uani 1 1 d . . . . .
C5 C 0.28733(18) 0.53423(5) 0.54978(15) 0.0172(3) Uani 1 1 d . . . . .
H5 H 0.268835 0.522016 0.431620 0.021 Uiso 1 1 calc R U . . .
C2 C 0.33313(17) 0.57121(5) 0.89525(15) 0.0169(2) Uani 1 1 d . . . . .
H2 H 0.345400 0.583697 1.012699 0.020 Uiso 1 1 calc R U . . .
C1 C 0.26087(17) 0.51416(5) 0.84230(15) 0.0150(2) Uani 1 1 d . . . . .
C4 C 0.36520(17) 0.59171(5) 0.59801(15) 0.0150(2) Uani 1 1 d . . . . .
C12 C 0.26145(18) 0.64959(5) 0.32435(15) 0.0169(2) Uani 1 1 d . . . . .
H12 H 0.127959 0.633450 0.318123 0.020 Uiso 1 1 calc R U . . .
C11 C 0.29567(19) 0.68897(5) 0.19450(15) 0.0182(3) Uani 1 1 d . . . . .
C9 C 0.65193(19) 0.69271(5) 0.33847(16) 0.0195(3) Uani 1 1 d . . . . .
H9 H 0.786806 0.707052 0.340157 0.023 Uiso 1 1 calc R U . . .
C7 C 0.41767(18) 0.63308(5) 0.46363(15) 0.0156(2) Uani 1 1 d . . . . .
C3 C 0.38718(18) 0.60968(5) 0.77172(15) 0.0170(3) Uani 1 1 d . . . . .
H3 H 0.439766 0.648711 0.805697 0.020 Uiso 1 1 calc R U . . .
C6 C 0.23667(18) 0.49477(5) 0.67171(15) 0.0173(3) Uani 1 1 d . . . . .
H6 H 0.186572 0.455391 0.639037 0.021 Uiso 1 1 calc R U . . .
C10 C 0.49456(19) 0.70983(5) 0.20253(15) 0.0196(3) Uani 1 1 d . . . . .
H10 H 0.523088 0.736006 0.114353 0.023 Uiso 1 1 calc R U . . .
C13 C 0.79213(18) 0.63944(6) 0.61994(16) 0.0208(3) Uani 1 1 d . . . . .
H13A H 0.922586 0.644402 0.581665 0.031 Uiso 1 1 calc R U . . .
H13B H 0.778092 0.597428 0.655313 0.031 Uiso 1 1 calc R U . . .
H13C H 0.789058 0.666298 0.718688 0.031 Uiso 1 1 calc R U . . .
C14 C 0.1219(2) 0.70835(6) 0.05137(16) 0.0237(3) Uani 1 1 d . . . . .
H14A H 0.037664 0.673150 0.008210 0.036 Uiso 1 1 calc R U . . .
H14B H 0.177341 0.726203 -0.043847 0.036 Uiso 1 1 calc R U . . .
H14C H 0.037514 0.738314 0.096614 0.036 Uiso 1 1 calc R U . . .

loop_
_atom_site_aniso_label
_atom_site_aniso_U_11
_atom_site_aniso_U_22
_atom_site_aniso_U_33
_atom_site_aniso_U_23
_atom_site_aniso_U_13
_atom_site_aniso_U_12
O2 0.0290(5) 0.0188(4) 0.0237(5) 0.0023(3) 0.0057(4) -0.0048(4)
O1 0.0232(4) 0.0270(5) 0.0135(4) 0.0019(3) 0.0052(3) 0.0018(3)
N1 0.0146(5) 0.0201(5) 0.0164(5) 0.0025(4) 0.0031(4) 0.0011(4)
C8 0.0197(6) 0.0141(5) 0.0164(6) -0.0026(4) 0.0041(4) 0.0004(4)
C5 0.0184(6) 0.0199(6) 0.0136(5) -0.0019(4) 0.0033(4) -0.0002(4)
C2 0.0178(5) 0.0197(6) 0.0131(5) -0.0017(4) 0.0030(4) 0.0014(4)
C1 0.0138(5) 0.0174(6) 0.0144(6) 0.0028(4) 0.0041(4) 0.0021(4)
C4 0.0133(5) 0.0164(5) 0.0152(5) 0.0008(4) 0.0024(4) 0.0022(4)
C12 0.0189(5) 0.0154(5) 0.0166(6) -0.0009(4) 0.0040(4) 0.0009(4)
C11 0.0250(6) 0.0141(5) 0.0157(6) -0.0009(4) 0.0042(5) 0.0021(4)
C9 0.0212(6) 0.0180(6) 0.0202(6) -0.0024(4) 0.0063(5) -0.0032(4)
C7 0.0193(6) 0.0137(5) 0.0142(5) -0.0017(4) 0.0047(4) 0.0012(4)
C3 0.0187(5) 0.0154(5) 0.0167(6) -0.0016(4) 0.0033(4) -0.0001(4)
C6 0.0179(5) 0.0161(5) 0.0180(6) -0.0021(4) 0.0033(4) -0.0015(4)
C10 0.0284(6) 0.0150(5) 0.0166(6) 0.0015(4) 0.0076(5) -0.0020(5)
C13 0.0181(6) 0.0234(6) 0.0203(6) 0.0009(5) 0.0024(5) -0.0017(5)
C14 0.0275(6) 0.0232(6) 0.0194(6) 0.0057(5) 0.0023(5) 0.0029(5)

loop_
_atom_type_symbol
_atom_type_description
_atom_type_scat_dispersion_real
_atom_type_scat_dispersion_imag
_atom_type_scat_source
C C 0.0181 0.0091 'International Tables Vol C Tables 4.2.6.8 and 6.1.1.4'
H H 0.0000 0.0000 'International Tables Vol C Tables 4.2.6.8 and 6.1.1.4'
N N 0.0311 0.0180 'International Tables Vol C Tables 4.2.6.8 and 6.1.1.4'
O O 0.0492 0.0322 'International Tables Vol C Tables 4.2.6.8 and 6.1.1.4'

loop_
_geom_angle_atom_site_label_1
_geom_angle_atom_site_label_2
_geom_angle_atom_site_label_3
_geom_angle
_geom_angle_site_symmetry_1
_geom_angle_site_symmetry_3
_geom_angle_publ_flag
O2 N1 O1 123.72(10) . . ?
O2 N1 C1 118.33(10) . . ?
O1 N1 C1 117.94(10) . . ?
C9 C8 C7 117.83(11) . . ?
C9 C8 C13 119.89(11) . . ?
C7 C8 C13 122.28(10) . . ?
C4 C5 H5 119.5 . . ?
C6 C5 H5 119.5 . . ?
C6 C5 C4 120.99(11) . . ?
C1 C2 H2 120.9 . . ?
C1 C2 C3 118.15(10) . . ?
C3 C2 H2 120.9 . . ?
C2 C1 N1 118.70(10) . . ?
C6 C1 N1 118.66(10) . . ?
C6 C1 C2 122.63(11) . . ?
C5 C4 C7 119.64(10) . . ?
C5 C4 C3 118.95(11) . . ?
C3 C4 C7 121.39(10) . . ?
C11 C12 H12 119.0 . . ?
C11 C12 C7 122.02(11) . . ?
C7 C12 H12 119.0 . . ?
C12 C11 C14 120.69(11) . . ?
C10 C11 C12 117.82(11) . . ?
C10 C11 C14 121.49(11) . . ?
C8 C9 H9 119.0 . . ?
C10 C9 C8 121.90(11) . . ?
C10 C9 H9 119.0 . . ?
C8 C7 C4 122.15(10) . . ?
C12 C7 C8 119.76(11) . . ?
C12 C7 C4 118.09(10) . . ?
C2 C3 C4 120.90(11) . . ?
C2 C3 H3 119.6 . . ?
C4 C3 H3 119.6 . . ?
C5 C6 H6 120.8 . . ?
C1 C6 C5 118.35(11) . . ?
C1 C6 H6 120.8 . . ?
C11 C10 H10 119.7 . . ?
C9 C10 C11 120.61(11) . . ?
C9 C10 H10 119.7 . . ?
C8 C13 H13A 109.5 . . ?
C8 C13 H13B 109.5 . . ?
C8 C13 H13C 109.5 . . ?
H13A C13 H13B 109.5 . . ?
H13A C13 H13C 109.5 . . ?
H13B C13 H13C 109.5 . . ?
C11 C14 H14A 109.5 . . ?
C11 C14 H14B 109.5 . . ?
C11 C14 H14C 109.5 . . ?
H14A C14 H14B 109.5 . . ?
H14A C14 H14C 109.5 . . ?
H14B C14 H14C 109.5 . . ?

loop_
_geom_bond_atom_site_label_1
_geom_bond_atom_site_label_2
_geom_bond_distance
_geom_bond_site_symmetry_2
_geom_bond_publ_flag
O2 N1 1.2269(14) . ?
O1 N1 1.2309(13) . ?
N1 C1 1.4688(14) . ?
C8 C9 1.3936(17) . ?
C8 C7 1.4058(16) . ?
C8 C13 1.5101(16) . ?
C5 H5 0.9500 . ?
C5 C4 1.3972(16) . ?
C5 C6 1.3855(17) . ?
C2 H2 0.9500 . ?
C2 C1 1.3852(16) . ?
C2 C3 1.3902(16) . ?
C1 C6 1.3843(16) . ?
C4 C7 1.4896(15) . ?
C4 C3 1.3994(16) . ?
C12 H12 0.9500 . ?
C12 C11 1.3935(16) . ?
C12 C7 1.3993(16) . ?
C11 C10 1.3920(18) . ?
C11 C14 1.5059(16) . ?
C9 H9 0.9500 . ?
C9 C10 1.3911(17) . ?
C3 H3 0.9500 . ?
C6 H6 0.9500 . ?
C10 H10 0.9500 . ?
C13 H13A 0.9800 . ?
C13 H13B 0.9800 . ?
C13 H13C 0.9800 . ?
C14 H14A 0.9800 . ?
C14 H14B 0.9800 . ?
C14 H14C 0.9800 . ?

loop_
_geom_torsion_atom_site_label_1
_geom_torsion_atom_site_label_2
_geom_torsion_atom_site_label_3
_geom_torsion_atom_site_label_4
_geom_torsion
_geom_torsion_site_symmetry_1
_geom_torsion_site_symmetry_2
_geom_torsion_site_symmetry_3
_geom_torsion_site_symmetry_4
_geom_torsion_publ_flag
O2 N1 C1 C2 -173.34(10) . . . . ?
O2 N1 C1 C6 6.24(15) . . . . ?
O1 N1 C1 C2 6.14(15) . . . . ?
O1 N1 C1 C6 -174.29(10) . . . . ?
N1 C1 C6 C5 -179.46(10) . . . . ?
C8 C9 C10 C11 -0.95(18) . . . . ?
C5 C4 C7 C8 -119.52(12) . . . . ?
C5 C4 C7 C12 59.86(14) . . . . ?
C5 C4 C3 C2 0.11(17) . . . . ?
C2 C1 C6 C5 0.09(18) . . . . ?
C1 C2 C3 C4 1.29(17) . . . . ?
C4 C5 C6 C1 1.39(17) . . . . ?
C12 C11 C10 C9 -1.41(17) . . . . ?
C11 C12 C7 C8 -1.84(17) . . . . ?
C11 C12 C7 C4 178.76(10) . . . . ?
C9 C8 C7 C4 178.82(10) . . . . ?
C9 C8 C7 C12 -0.55(16) . . . . ?
C7 C8 C9 C10 1.93(17) . . . . ?
C7 C4 C3 C2 178.45(10) . . . . ?
C7 C12 C11 C10 2.81(17) . . . . ?
C7 C12 C11 C14 -176.81(11) . . . . ?
C3 C2 C1 N1 178.14(10) . . . . ?
C3 C2 C1 C6 -1.42(17) . . . . ?
C3 C4 C7 C8 62.15(15) . . . . ?
C3 C4 C7 C12 -118.47(12) . . . . ?
C6 C5 C4 C7 -179.86(10) . . . . ?
C6 C5 C4 C3 -1.49(17) . . . . ?
C13 C8 C9 C10 -178.07(11) . . . . ?
C13 C8 C7 C4 -1.19(17) . . . . ?
C13 C8 C7 C12 179.44(10) . . . . ?
C14 C11 C10 C9 178.20(11) . . . . ?
